data_8106224
loop_
_publ_author_name
'Meng, Jiang Ping'
'Lei, Jie'

_publ_section_title
;
 Crystal structure of
 (E)-N-(2-(benzylamino)-2-oxo-1-(4-oxo-4H-chromen-3-yl)ethyl)-N-(4-bromophenyl)-3-chloroacrylamide
 hydrate, C27H22BrClN2O5
;
_journal_issue 4
_journal_name_full 'Zeitschrift f\"ur Kristallographie - New Crystal Structures'
_journal_page_first 589
_journal_page_last 590
_journal_paper_doi 10.1515/ncrs-2017-0346
_journal_volume 233
_journal_year 2018
_chemical_formula_moiety 'C27 H20 Br Cl N2 O4, H2 O'
_chemical_formula_sum 'C27 H22 Br Cl N2 O5'
_chemical_formula_weight 569.82
_space_group_crystal_system triclinic
_space_group_IT_number 2
_space_group_name_Hall '-P 1'
_space_group_name_H-M_alt 'P -1'
_atom_sites_solution_hydrogens mixed
_atom_sites_solution_primary dual
_cell_angle_alpha 85.944(7)
_cell_angle_beta 84.882(6)
_cell_angle_gamma 89.932(6)
_cell_formula_units_Z 2
_cell_length_a 6.8549(4)
_cell_length_b 13.2863(12)
_cell_length_c 14.3690(13)
_cell_measurement_reflns_used 2359
_cell_measurement_temperature 293(2)
_cell_measurement_theta_max 23.8340
_cell_measurement_theta_min 3.3360
_cell_volume 1300.18(18)
_computing_cell_refinement
;
CrysAlisPro, Agilent Technologies,
Version 1.171.37.35 (release 13-08-2014 CrysAlis171 .NET)
(compiled Aug 13 2014,18:06:01)
;
_computing_data_collection
;
CrysAlisPro, Agilent Technologies,
Version 1.171.37.35 (release 13-08-2014 CrysAlis171 .NET)
(compiled Aug 13 2014,18:06:01)
;
_computing_data_reduction
;
CrysAlisPro, Agilent Technologies,
Version 1.171.37.35 (release 13-08-2014 CrysAlis171 .NET)
(compiled Aug 13 2014,18:06:01)
;
_computing_molecular_graphics 'Olex2 (Dolomanov et al., 2009)'
_computing_publication_material 'Olex2 (Dolomanov et al., 2009)'
_computing_structure_refinement 'ShelXL (Sheldrick, 2015)'
_computing_structure_solution 'ShelXT (Sheldrick, 2015)'
_diffrn_ambient_temperature 293.15
_diffrn_detector 'CCD plate'
_diffrn_detector_area_resol_mean 16.0874
_diffrn_detector_type Eos
_diffrn_measured_fraction_theta_full 0.999
_diffrn_measured_fraction_theta_max 0.999
_diffrn_measurement_details
;
#__ type_ start__ end____ width___ exp.time_
  1 omega  -32.00   52.00   1.0000    3.7500
omega____ theta____ kappa____ phi______ frames
    -      -14.9669   57.0000  120.0000 84

#__ type_ start__ end____ width___ exp.time_
  2 omega  -26.00    4.00   1.0000    3.7500
omega____ theta____ kappa____ phi______ frames
    -      -14.9669  -19.0000  -60.0000 30

#__ type_ start__ end____ width___ exp.time_
  3 omega  -22.00   24.00   1.0000    3.7500
omega____ theta____ kappa____ phi______ frames
    -      -14.9669  -99.0000    0.0000 46

#__ type_ start__ end____ width___ exp.time_
  4 omega  -24.00   17.00   1.0000    3.7500
omega____ theta____ kappa____ phi______ frames
    -      -14.9669  -99.0000  150.0000 41

#__ type_ start__ end____ width___ exp.time_
  5 omega  -32.00   -5.00   1.0000    3.7500
omega____ theta____ kappa____ phi______ frames
    -      -14.9669   57.0000 -120.0000 27

#__ type_ start__ end____ width___ exp.time_
  6 omega   13.00   52.00   1.0000    3.7500
omega____ theta____ kappa____ phi______ frames
    -      -14.9669   57.0000 -120.0000 39

#__ type_ start__ end____ width___ exp.time_
  7 omega  -28.00   54.00   1.0000    3.7500
omega____ theta____ kappa____ phi______ frames
    -      -14.9669   38.0000    0.0000 82

#__ type_ start__ end____ width___ exp.time_
  8 omega   53.00   88.00   1.0000    3.7500
omega____ theta____ kappa____ phi______ frames
    -       16.8419 -178.0000    0.0000 35
;
_diffrn_measurement_device 'four-circle diffractometer'
_diffrn_measurement_device_type 'Xcalibur, Eos'
_diffrn_measurement_method '\w scans'
_diffrn_orient_matrix_UB_11 -0.0265553000
_diffrn_orient_matrix_UB_12 0.0324945000
_diffrn_orient_matrix_UB_13 0.0360908000
_diffrn_orient_matrix_UB_21 0.0168247000
_diffrn_orient_matrix_UB_22 -0.0395157000
_diffrn_orient_matrix_UB_23 0.0341400000
_diffrn_orient_matrix_UB_31 0.0990189000
_diffrn_orient_matrix_UB_32 0.0157183000
_diffrn_orient_matrix_UB_33 -0.0007799000
_diffrn_radiation_monochromator graphite
_diffrn_radiation_probe x-ray
_diffrn_radiation_type MoK\a
_diffrn_radiation_wavelength 0.71073
_diffrn_reflns_av_R_equivalents 0.0397
_diffrn_reflns_av_unetI/netI 0.0643
_diffrn_reflns_Laue_measured_fraction_full 0.999
_diffrn_reflns_Laue_measured_fraction_max 0.999
_diffrn_reflns_limit_h_max 8
_diffrn_reflns_limit_h_min -8
_diffrn_reflns_limit_k_max 16
_diffrn_reflns_limit_k_min -16
_diffrn_reflns_limit_l_max 16
_diffrn_reflns_limit_l_min -17
_diffrn_reflns_number 10514
_diffrn_reflns_point_group_measured_fraction_full 0.999
_diffrn_reflns_point_group_measured_fraction_max 0.999
_diffrn_reflns_theta_full 25.242
_diffrn_reflns_theta_max 26.371
_diffrn_reflns_theta_min 2.984
_diffrn_source 'Enhance (Mo) X-ray Source'
_exptl_absorpt_coefficient_mu 1.723
_exptl_absorpt_correction_T_max 1.00000
_exptl_absorpt_correction_T_min 0.71694
_exptl_absorpt_correction_type multi-scan
_exptl_absorpt_process_details
;
CrysAlisPro, Agilent Technologies,
Version 1.171.37.35 (release 13-08-2014 CrysAlis171 .NET)
(compiled Aug 13 2014,18:06:01)
Empirical absorption correction using spherical harmonics,
 implemented in SCALE3 ABSPACK scaling algorithm.
;
_exptl_crystal_colour colourless
_exptl_crystal_density_diffrn 1.456
_exptl_crystal_description
;
;
_exptl_crystal_F_000 580
_exptl_crystal_size_max 0.35
_exptl_crystal_size_mid 0.3
_exptl_crystal_size_min 0.25
_refine_diff_density_max 1.112
_refine_diff_density_min -0.670
_refine_diff_density_rms 0.076
_refine_ls_extinction_coef .
_refine_ls_extinction_method none
_refine_ls_goodness_of_fit_ref 1.038
_refine_ls_hydrogen_treatment mixed
_refine_ls_matrix_type full
_refine_ls_number_parameters 337
_refine_ls_number_reflns 5316
_refine_ls_number_restraints 0
_refine_ls_restrained_S_all 1.038
_refine_ls_R_factor_all 0.1105
_refine_ls_R_factor_gt 0.0655
_refine_ls_shift/su_max 0.001
_refine_ls_shift/su_mean 0.000
_refine_ls_structure_factor_coef Fsqd
_refine_ls_weighting_details 'w=1/[\s^2^(Fo^2^)+(0.0830P)^2^+0.5697P] where P=(Fo^2^+2Fc^2^)/3'
_refine_ls_weighting_scheme calc
_refine_ls_wR_factor_gt 0.1540
_refine_ls_wR_factor_ref 0.1841
_reflns_Friedel_coverage 0.000
_reflns_Friedel_fraction_full .
_reflns_Friedel_fraction_max .
_reflns_number_gt 3325
_reflns_number_total 5316
_reflns_threshold_expression 'I > 2\s(I)'
_cod_data_source_file suppl_ncrs-2017-0346_suppl.cif
_cod_data_source_block s7_lj
_cod_database_code 8106224
_chemical_oxdiff_formula c12h12n2o3
_shelx_space_group_comment
;
The symmetry employed for this shelxl refinement is uniquely defined
by the following loop, which should always be used as a source of
symmetry information in preference to the above space-group names.
They are only intended as comments.
;
_shelx_estimated_absorpt_t_max 0.673
_shelx_estimated_absorpt_t_min 0.584
_exptl_absorpt_special_details block
_reflns_odcompleteness_completeness 99.89
_reflns_odcompleteness_iscentric 1
_reflns_odcompleteness_theta 26.32
_olex2_refinement_description
;
1. Fixed Uiso
 At 1.2 times of:
  All C(H) groups, All C(H,H) groups
2.a Ternary CH refined with riding coordinates:
 C10(H10)
2.b Secondary CH2 refined with riding coordinates:
 C12(H12A,H12B)
2.c Aromatic/amide H refined with riding coordinates:
 C2(H2A), C3(H3), C4(H4), C5(H5), C9(H9), C14(H14), C15(H15), C16(H16),
 C17(H17), C18(H18), C20(H20), C21(H21), C23(H23), C24(H24), C26(H26), C27(H27)
;
_olex2_submission_special_instructions 'No special instructions were received'

loop_
_space_group_symop_operation_xyz
'x, y, z'
'-x, -y, -z'

loop_
_atom_site_label
_atom_site_type_symbol
_atom_site_fract_x
_atom_site_fract_y
_atom_site_fract_z
_atom_site_U_iso_or_equiv
_atom_site_adp_type
_atom_site_occupancy
_atom_site_site_symmetry_order
_atom_site_calc_flag
_atom_site_refinement_flags_posn
_atom_site_refinement_flags_adp
_atom_site_refinement_flags_occupancy
_atom_site_disorder_assembly
_atom_site_disorder_group
Br1 Br 0.14653(9) 0.99459(6) 0.60388(5) 0.0998(3) Uani 1 1 d . . . . .
Cl1 Cl 0.73865(19) 1.00239(11) 1.05188(10) 0.0761(4) Uani 1 1 d . . . . .
O1 O 0.5960(4) 0.6003(3) 0.55076(18) 0.0546(8) Uani 1 1 d . . . . .
O2 O 1.1004(4) 0.6530(3) 0.6687(2) 0.0657(10) Uani 1 1 d . . . . .
O3 O 0.4406(4) 0.5593(2) 0.8475(2) 0.0539(8) Uani 1 1 d . . . . .
O4 O 0.8641(4) 0.6982(2) 0.94801(19) 0.0540(8) Uani 1 1 d . . . . .
N1 N 0.7019(4) 0.7309(2) 0.8204(2) 0.0365(7) Uani 1 1 d . . . . .
N2 N 0.7094(5) 0.4694(2) 0.8799(2) 0.0400(8) Uani 1 1 d . . . . .
H2 H 0.830(6) 0.471(3) 0.882(3) 0.041(11) Uiso 1 1 d . . . . .
C1 C 0.7684(6) 0.6133(3) 0.4946(3) 0.0442(10) Uani 1 1 d . . . . .
C2 C 0.7578(7) 0.6064(4) 0.3996(3) 0.0588(12) Uani 1 1 d . . . . .
H2A H 0.6387 0.5937 0.3763 0.071 Uiso 1 1 calc R . . . .
C3 C 0.9245(8) 0.6184(4) 0.3407(3) 0.0667(14) Uani 1 1 d . . . . .
H3 H 0.9189 0.6130 0.2768 0.080 Uiso 1 1 calc R . . . .
C4 C 1.1020(7) 0.6386(4) 0.3747(3) 0.0669(14) Uani 1 1 d . . . . .
H4 H 1.2144 0.6472 0.3336 0.080 Uiso 1 1 calc R . . . .
C5 C 1.1124(6) 0.6457(4) 0.4686(3) 0.0568(12) Uani 1 1 d . . . . .
H5 H 1.2318 0.6595 0.4912 0.068 Uiso 1 1 calc R . . . .
C6 C 0.9432(6) 0.6325(3) 0.5311(3) 0.0412(9) Uani 1 1 d . . . . .
C7 C 0.9495(5) 0.6372(3) 0.6321(3) 0.0405(9) Uani 1 1 d . . . . .
C8 C 0.7610(5) 0.6222(3) 0.6866(2) 0.0335(8) Uani 1 1 d . . . . .
C9 C 0.5987(5) 0.6063(3) 0.6434(3) 0.0452(10) Uani 1 1 d . . . . .
H9 H 0.4803 0.5989 0.6803 0.054 Uiso 1 1 calc R . . . .
C10 C 0.7554(5) 0.6284(3) 0.7912(2) 0.0338(8) Uani 1 1 d . . . . .
H10 H 0.8879 0.6143 0.8091 0.041 Uiso 1 1 calc R . . . .
C11 C 0.6192(5) 0.5485(3) 0.8437(2) 0.0340(8) Uani 1 1 d . . . . .
C12 C 0.6125(6) 0.3801(3) 0.9278(3) 0.0478(10) Uani 1 1 d . . . . .
H12A H 0.4754 0.3949 0.9434 0.057 Uiso 1 1 calc R . . . .
H12B H 0.6714 0.3631 0.9858 0.057 Uiso 1 1 calc R . . . .
C13 C 0.6284(6) 0.2915(3) 0.8684(3) 0.0465(10) Uani 1 1 d . . . . .
C14 C 0.7900(8) 0.2311(4) 0.8681(4) 0.0726(15) Uani 1 1 d . . . . .
H14 H 0.8871 0.2441 0.9070 0.087 Uiso 1 1 calc R . . . .
C15 C 0.8130(12) 0.1516(5) 0.8119(5) 0.103(2) Uani 1 1 d . . . . .
H15 H 0.9254 0.1123 0.8113 0.123 Uiso 1 1 calc R . . . .
C16 C 0.6685(14) 0.1320(5) 0.7576(5) 0.106(2) Uani 1 1 d . . . . .
H16 H 0.6811 0.0774 0.7205 0.127 Uiso 1 1 calc R . . . .
C17 C 0.5047(11) 0.1901(6) 0.7558(5) 0.098(2) Uani 1 1 d . . . . .
H17 H 0.4074 0.1755 0.7176 0.117 Uiso 1 1 calc R . . . .
C18 C 0.4848(7) 0.2707(5) 0.8112(4) 0.0702(14) Uani 1 1 d . . . . .
H18 H 0.3742 0.3112 0.8099 0.084 Uiso 1 1 calc R . . . .
C19 C 0.5695(5) 0.7929(3) 0.7691(2) 0.0358(8) Uani 1 1 d . . . . .
C20 C 0.6386(6) 0.8488(3) 0.6887(3) 0.0471(10) Uani 1 1 d . . . . .
H20 H 0.7708 0.8464 0.6679 0.057 Uiso 1 1 calc R . . . .
C21 C 0.5142(7) 0.9082(4) 0.6390(3) 0.0561(12) Uani 1 1 d . . . . .
H21 H 0.5610 0.9462 0.5848 0.067 Uiso 1 1 calc R . . . .
C22 C 0.3187(6) 0.9103(3) 0.6710(3) 0.0526(11) Uani 1 1 d . . . . .
C23 C 0.2478(6) 0.8561(3) 0.7506(3) 0.0512(11) Uani 1 1 d . . . . .
H23 H 0.1159 0.8595 0.7718 0.061 Uiso 1 1 calc R . . . .
C24 C 0.3735(6) 0.7959(3) 0.7997(3) 0.0441(9) Uani 1 1 d . . . . .
H24 H 0.3258 0.7575 0.8535 0.053 Uiso 1 1 calc R . . . .
C25 C 0.7696(5) 0.7578(3) 0.9010(2) 0.0367(9) Uani 1 1 d . . . . .
C26 C 0.7297(5) 0.8612(3) 0.9286(3) 0.0422(9) Uani 1 1 d . . . . .
H26 H 0.6752 0.9084 0.8877 0.051 Uiso 1 1 calc R . . . .
C27 C 0.7712(6) 0.8858(4) 1.0104(3) 0.0534(11) Uani 1 1 d . . . . .
H27 H 0.8228 0.8358 1.0496 0.064 Uiso 1 1 calc R . . . .
O5 O 0.1062(5) 0.4466(3) 0.8976(3) 0.0693(11) Uani 1 1 d . . . . .
H5A H 0.121(8) 0.415(5) 0.954(4) 0.09(2) Uiso 1 1 d . . . . .
H5B H 0.188(8) 0.477(4) 0.885(4) 0.068(19) Uiso 1 1 d . . . . .

loop_
_atom_site_aniso_label
_atom_site_aniso_U_11
_atom_site_aniso_U_22
_atom_site_aniso_U_33
_atom_site_aniso_U_23
_atom_site_aniso_U_13
_atom_site_aniso_U_12
Br1 0.0698(4) 0.1204(6) 0.1063(5) 0.0432(4) -0.0325(3) 0.0179(3)
Cl1 0.0733(8) 0.0684(9) 0.0941(10) -0.0462(8) -0.0167(7) 0.0079(6)
O1 0.0375(15) 0.088(2) 0.0406(16) -0.0153(15) -0.0050(12) -0.0064(15)
O2 0.0365(16) 0.110(3) 0.0517(18) -0.0161(18) -0.0030(13) -0.0166(16)
O3 0.0310(15) 0.059(2) 0.0677(19) 0.0150(15) -0.0004(12) 0.0049(13)
O4 0.0699(19) 0.0452(18) 0.0511(17) -0.0033(14) -0.0292(14) 0.0117(14)
N1 0.0393(17) 0.0348(18) 0.0365(17) -0.0062(14) -0.0068(13) 0.0024(13)
N2 0.0301(18) 0.040(2) 0.050(2) -0.0007(15) -0.0053(14) 0.0038(14)
C1 0.046(2) 0.049(3) 0.038(2) -0.0054(18) -0.0026(17) 0.0016(19)
C2 0.061(3) 0.076(4) 0.040(2) -0.008(2) -0.011(2) -0.001(2)
C3 0.079(4) 0.083(4) 0.038(2) -0.003(2) -0.001(2) 0.006(3)
C4 0.066(3) 0.084(4) 0.046(3) 0.002(2) 0.016(2) 0.000(3)
C5 0.045(2) 0.072(3) 0.052(3) -0.004(2) 0.0048(19) -0.004(2)
C6 0.044(2) 0.041(2) 0.038(2) -0.0045(18) 0.0022(16) -0.0017(17)
C7 0.033(2) 0.046(2) 0.043(2) -0.0064(18) -0.0031(16) -0.0044(17)
C8 0.0327(18) 0.032(2) 0.036(2) -0.0058(16) -0.0029(15) 0.0017(15)
C9 0.033(2) 0.064(3) 0.038(2) -0.010(2) 0.0009(16) -0.0048(18)
C10 0.0297(18) 0.035(2) 0.038(2) -0.0065(16) -0.0064(14) 0.0031(15)
C11 0.0324(19) 0.037(2) 0.0331(19) -0.0039(16) -0.0024(15) 0.0052(16)
C12 0.046(2) 0.048(3) 0.046(2) 0.008(2) 0.0016(18) 0.0052(19)
C13 0.047(2) 0.038(2) 0.053(3) 0.006(2) 0.0002(19) -0.0049(18)
C14 0.080(4) 0.050(3) 0.092(4) -0.014(3) -0.025(3) 0.022(3)
C15 0.130(6) 0.059(4) 0.125(6) -0.027(4) -0.026(5) 0.037(4)
C16 0.157(7) 0.057(4) 0.105(5) -0.024(4) -0.009(5) -0.012(4)
C17 0.098(5) 0.105(6) 0.093(5) -0.020(4) -0.020(4) -0.035(4)
C18 0.059(3) 0.081(4) 0.071(3) -0.003(3) -0.011(2) -0.009(3)
C19 0.039(2) 0.036(2) 0.034(2) -0.0055(17) -0.0090(15) 0.0035(16)
C20 0.041(2) 0.050(3) 0.049(2) 0.007(2) -0.0057(18) -0.0015(19)
C21 0.058(3) 0.062(3) 0.046(2) 0.017(2) -0.007(2) -0.004(2)
C22 0.050(3) 0.056(3) 0.053(3) 0.005(2) -0.022(2) 0.007(2)
C23 0.036(2) 0.061(3) 0.057(3) 0.000(2) -0.0080(19) 0.004(2)
C24 0.043(2) 0.045(2) 0.044(2) 0.0018(19) -0.0047(17) 0.0049(18)
C25 0.0354(19) 0.044(2) 0.0319(19) -0.0041(17) -0.0064(15) -0.0027(17)
C26 0.047(2) 0.040(2) 0.042(2) -0.0098(18) -0.0124(17) 0.0057(18)
C27 0.055(3) 0.052(3) 0.057(3) -0.018(2) -0.016(2) 0.010(2)
O5 0.0349(18) 0.091(3) 0.078(3) 0.027(2) -0.0119(17) -0.0062(18)

loop_
_atom_type_symbol
_atom_type_description
_atom_type_scat_dispersion_real
_atom_type_scat_dispersion_imag
_atom_type_scat_source
C C 0.0033 0.0016 'International Tables Vol C Tables 4.2.6.8 and 6.1.1.4'
H H 0.0000 0.0000 'International Tables Vol C Tables 4.2.6.8 and 6.1.1.4'
Br Br -0.2901 2.4595 'International Tables Vol C Tables 4.2.6.8 and 6.1.1.4'
Cl Cl 0.1484 0.1585 'International Tables Vol C Tables 4.2.6.8 and 6.1.1.4'
N N 0.0061 0.0033 'International Tables Vol C Tables 4.2.6.8 and 6.1.1.4'
O O 0.0106 0.0060 'International Tables Vol C Tables 4.2.6.8 and 6.1.1.4'

loop_
_geom_angle_atom_site_label_1
_geom_angle_atom_site_label_2
_geom_angle_atom_site_label_3
_geom_angle
_geom_angle_site_symmetry_1
_geom_angle_site_symmetry_3
C9 O1 C1 118.8(3) . .
C19 N1 C10 120.4(3) . .
C25 N1 C10 116.6(3) . .
C25 N1 C19 122.7(3) . .
C11 N2 H2 120(3) . .
C11 N2 C12 125.1(3) . .
C12 N2 H2 114(3) . .
O1 C1 C2 116.6(4) . .
O1 C1 C6 121.7(3) . .
C6 C1 C2 121.7(4) . .
C1 C2 H2A 120.5 . .
C3 C2 C1 119.0(4) . .
C3 C2 H2A 120.5 . .
C2 C3 H3 119.6 . .
C2 C3 C4 120.8(4) . .
C4 C3 H3 119.6 . .
C3 C4 H4 119.9 . .
C5 C4 C3 120.1(4) . .
C5 C4 H4 119.9 . .
C4 C5 H5 119.9 . .
C4 C5 C6 120.2(4) . .
C6 C5 H5 119.9 . .
C1 C6 C5 118.0(4) . .
C1 C6 C7 120.2(3) . .
C5 C6 C7 121.8(4) . .
O2 C7 C6 123.2(3) . .
O2 C7 C8 122.2(3) . .
C8 C7 C6 114.6(3) . .
C7 C8 C10 117.6(3) . .
C9 C8 C7 120.2(3) . .
C9 C8 C10 122.2(3) . .
O1 C9 C8 124.4(3) . .
O1 C9 H9 117.8 . .
C8 C9 H9 117.8 . .
N1 C10 C8 112.4(3) . .
N1 C10 H10 107.3 . .
N1 C10 C11 110.8(3) . .
C8 C10 H10 107.3 . .
C8 C10 C11 111.6(3) . .
C11 C10 H10 107.3 . .
O3 C11 N2 125.1(4) . .
O3 C11 C10 120.3(3) . .
N2 C11 C10 114.5(3) . .
N2 C12 H12A 109.3 . .
N2 C12 H12B 109.3 . .
N2 C12 C13 111.7(3) . .
H12A C12 H12B 107.9 . .
C13 C12 H12A 109.3 . .
C13 C12 H12B 109.3 . .
C14 C13 C12 120.2(4) . .
C14 C13 C18 118.5(5) . .
C18 C13 C12 121.3(4) . .
C13 C14 H14 119.1 . .
C13 C14 C15 121.8(5) . .
C15 C14 H14 119.1 . .
C14 C15 H15 120.8 . .
C16 C15 C14 118.4(6) . .
C16 C15 H15 120.8 . .
C15 C16 H16 119.1 . .
C15 C16 C17 121.8(6) . .
C17 C16 H16 119.1 . .
C16 C17 H17 120.3 . .
C16 C17 C18 119.3(6) . .
C18 C17 H17 120.3 . .
C13 C18 H18 119.9 . .
C17 C18 C13 120.2(5) . .
C17 C18 H18 119.9 . .
C20 C19 N1 120.0(3) . .
C20 C19 C24 119.7(4) . .
C24 C19 N1 120.4(3) . .
C19 C20 H20 119.7 . .
C21 C20 C19 120.6(4) . .
C21 C20 H20 119.7 . .
C20 C21 H21 120.6 . .
C20 C21 C22 118.7(4) . .
C22 C21 H21 120.6 . .
C21 C22 Br1 118.9(3) . .
C23 C22 Br1 119.5(3) . .
C23 C22 C21 121.5(4) . .
C22 C23 H23 120.3 . .
C22 C23 C24 119.4(4) . .
C24 C23 H23 120.3 . .
C19 C24 C23 120.1(4) . .
C19 C24 H24 120.0 . .
C23 C24 H24 120.0 . .
O4 C25 N1 120.6(4) . .
O4 C25 C26 121.5(3) . .
N1 C25 C26 117.9(3) . .
C25 C26 H26 120.2 . .
C27 C26 C25 119.5(4) . .
C27 C26 H26 120.2 . .
Cl1 C27 H27 117.4 . .
C26 C27 Cl1 125.2(4) . .
C26 C27 H27 117.4 . .
H5A O5 H5B 107(6) . .

loop_
_geom_bond_atom_site_label_1
_geom_bond_atom_site_label_2
_geom_bond_distance
_geom_bond_site_symmetry_2
Br1 C22 1.904(4) .
Cl1 C27 1.706(4) .
O1 C1 1.374(4) .
O1 C9 1.341(4) .
O2 C7 1.226(4) .
O3 C11 1.230(4) .
O4 C25 1.226(5) .
N1 C10 1.488(5) .
N1 C19 1.442(5) .
N1 C25 1.356(4) .
N2 H2 0.83(4) .
N2 C11 1.317(5) .
N2 C12 1.459(5) .
C1 C2 1.383(5) .
C1 C6 1.381(5) .
C2 H2A 0.9300 .
C2 C3 1.363(6) .
C3 H3 0.9300 .
C3 C4 1.385(7) .
C4 H4 0.9300 .
C4 C5 1.368(6) .
C5 H5 0.9300 .
C5 C6 1.405(5) .
C6 C7 1.461(5) .
C7 C8 1.456(5) .
C8 C9 1.346(5) .
C8 C10 1.507(5) .
C9 H9 0.9300 .
C10 H10 0.9800 .
C10 C11 1.528(5) .
C12 H12A 0.9700 .
C12 H12B 0.9700 .
C12 C13 1.500(6) .
C13 C14 1.367(6) .
C13 C18 1.379(6) .
C14 H14 0.9300 .
C14 C15 1.374(8) .
C15 H15 0.9300 .
C15 C16 1.351(10) .
C16 H16 0.9300 .
C16 C17 1.363(10) .
C17 H17 0.9300 .
C17 C18 1.378(8) .
C18 H18 0.9300 .
C19 C20 1.375(5) .
C19 C24 1.377(5) .
C20 H20 0.9300 .
C20 C21 1.374(6) .
C21 H21 0.9300 .
C21 C22 1.378(6) .
C22 C23 1.360(6) .
C23 H23 0.9300 .
C23 C24 1.380(6) .
C24 H24 0.9300 .
C25 C26 1.475(5) .
C26 H26 0.9300 .
C26 C27 1.297(5) .
C27 H27 0.9300 .
O5 H5A 0.89(6) .
O5 H5B 0.69(6) .

loop_
_geom_torsion_atom_site_label_1
_geom_torsion_atom_site_label_2
_geom_torsion_atom_site_label_3
_geom_torsion_atom_site_label_4
_geom_torsion
_geom_torsion_site_symmetry_1
_geom_torsion_site_symmetry_2
_geom_torsion_site_symmetry_3
_geom_torsion_site_symmetry_4
Br1 C22 C23 C24 -179.2(3) . . . .
O1 C1 C2 C3 -179.9(4) . . . .
O1 C1 C6 C5 -179.4(4) . . . .
O1 C1 C6 C7 1.5(6) . . . .
O2 C7 C8 C9 179.2(4) . . . .
O2 C7 C8 C10 1.0(6) . . . .
O4 C25 C26 C27 -9.6(6) . . . .
N1 C10 C11 O3 49.7(4) . . . .
N1 C10 C11 N2 -132.4(3) . . . .
N1 C19 C20 C21 179.9(4) . . . .
N1 C19 C24 C23 179.5(4) . . . .
N1 C25 C26 C27 171.8(4) . . . .
N2 C12 C13 C14 85.4(5) . . . .
N2 C12 C13 C18 -92.7(5) . . . .
C1 O1 C9 C8 -1.5(6) . . . .
C1 C2 C3 C4 -0.8(8) . . . .
C1 C6 C7 O2 179.2(4) . . . .
C1 C6 C7 C8 -1.1(5) . . . .
C2 C1 C6 C5 0.4(6) . . . .
C2 C1 C6 C7 -178.8(4) . . . .
C2 C3 C4 C5 0.6(8) . . . .
C3 C4 C5 C6 0.2(8) . . . .
C4 C5 C6 C1 -0.6(7) . . . .
C4 C5 C6 C7 178.5(4) . . . .
C5 C6 C7 O2 0.1(7) . . . .
C5 C6 C7 C8 179.8(4) . . . .
C6 C1 C2 C3 0.3(7) . . . .
C6 C7 C8 C9 -0.4(6) . . . .
C6 C7 C8 C10 -178.6(3) . . . .
C7 C8 C9 O1 1.8(6) . . . .
C7 C8 C10 N1 94.6(4) . . . .
C7 C8 C10 C11 -140.3(3) . . . .
C8 C10 C11 O3 -76.3(4) . . . .
C8 C10 C11 N2 101.7(4) . . . .
C9 O1 C1 C2 180.0(4) . . . .
C9 O1 C1 C6 -0.2(6) . . . .
C9 C8 C10 N1 -83.5(4) . . . .
C9 C8 C10 C11 41.5(5) . . . .
C10 N1 C19 C20 -82.6(4) . . . .
C10 N1 C19 C24 96.9(4) . . . .
C10 N1 C25 O4 -2.4(5) . . . .
C10 N1 C25 C26 176.2(3) . . . .
C10 C8 C9 O1 179.9(4) . . . .
C11 N2 C12 C13 106.2(4) . . . .
C12 N2 C11 O3 2.0(6) . . . .
C12 N2 C11 C10 -175.8(3) . . . .
C12 C13 C14 C15 -177.5(5) . . . .
C12 C13 C18 C17 178.7(5) . . . .
C13 C14 C15 C16 -1.7(10) . . . .
C14 C13 C18 C17 0.5(8) . . . .
C14 C15 C16 C17 1.6(12) . . . .
C15 C16 C17 C18 -0.4(11) . . . .
C16 C17 C18 C13 -0.7(9) . . . .
C18 C13 C14 C15 0.7(8) . . . .
C19 N1 C10 C8 32.6(4) . . . .
C19 N1 C10 C11 -92.9(4) . . . .
C19 N1 C25 O4 171.8(3) . . . .
C19 N1 C25 C26 -9.6(5) . . . .
C19 C20 C21 C22 -0.3(7) . . . .
C20 C19 C24 C23 -1.0(6) . . . .
C20 C21 C22 Br1 178.7(3) . . . .
C20 C21 C22 C23 0.7(7) . . . .
C21 C22 C23 C24 -1.3(7) . . . .
C22 C23 C24 C19 1.4(6) . . . .
C24 C19 C20 C21 0.4(6) . . . .
C25 N1 C10 C8 -153.0(3) . . . .
C25 N1 C10 C11 81.5(4) . . . .
C25 N1 C19 C20 103.4(4) . . . .
C25 N1 C19 C24 -77.1(5) . . . .
C25 C26 C27 Cl1 178.6(3) . . . .
